data_2019991
loop_
_publ_author_name
'Wang, Hui-Ting'
'Zhou, Lin'

_publ_section_title
;
 A one-dimensional Cd^II^ coordination polymer constructed from
 4-(dimethylamino)pyridinium-1-acetate ligands and thiocyanate
 coordination bridges
;
_journal_coeditor_code YO3008
_journal_issue 7
_journal_name_full 'Acta Crystallographica Section C'
_journal_page_first
;
;
_journal_paper_doi 10.1107/S2053229615011298
_journal_volume 71
_journal_year 2015
_chemical_formula_iupac '(C9 H13 N2 O2) [Cd (N C S)3 ] [Cd (N C S)2 (C 9 H 12 N2 O2)]'
_chemical_formula_moiety 'C9 H13 N2 O2 +, C3 Cd N3 S3 -, C11 H12 Cd N4 O2 S2'
_chemical_formula_sum 'C23 H25 Cd2 N9 O4 S5'
_chemical_formula_weight 876.62
_chemical_name_systematic
;<i>catena</i>-Poly[1-carboxymethyl-4-(dimethylamino)pyridinium
[cadmium(II)-tri-\m-thiocyanato-\k^4^<i>N</i>:<i>S</i>;\k^2^<i>S</i>:<i>N</i>]
[[[4-(dimethylamino)pyridinium-1-acetate-\k^2^<i>O</i>,<i>O</i>]cadmium(II)]-di-\m-thiocyanato-\k^2^<i>N</i>:<i>S</i>;\k^2^<i>S</i>:<i>N</i>]]
;
_space_group_IT_number 14
_symmetry_cell_setting monoclinic
_symmetry_space_group_name_Hall '-P 2ybc'
_symmetry_space_group_name_H-M 'P 1 21/c 1'
_atom_sites_solution_hydrogens geom
_atom_sites_solution_primary direct
_atom_sites_solution_secondary difmap
_audit_creation_method SHELXL-97
_cell_angle_alpha 90.00
_cell_angle_beta 94.58(3)
_cell_angle_gamma 90.00
_cell_formula_units_Z 4
_cell_length_a 10.040(2)
_cell_length_b 29.500(6)
_cell_length_c 10.966(2)
_cell_measurement_reflns_used 7320
_cell_measurement_temperature 293(2)
_cell_measurement_theta_max 27.48
_cell_measurement_theta_min 3.18
_cell_volume 3237.5(11)
_computing_cell_refinement
;
CrystalClear (Rigaku, 2005)
;
_computing_data_collection
;
CrystalClear (Rigaku, 2005)
;
_computing_data_reduction
;
CrystalClear (Rigaku, 2005)
;
_computing_molecular_graphics
;
DIAMOND (Brandenburg & Putz, 2005)
;
_computing_publication_material
;
SHELXL97 (Sheldrick, 2008)
;
_computing_structure_refinement
;
SHELXL97 (Sheldrick, 2008)
;
_computing_structure_solution
;
SHELXS97 (Sheldrick, 2008)
;
_diffrn_ambient_temperature 293(2)
_diffrn_measured_fraction_theta_full 0.986
_diffrn_measured_fraction_theta_max 0.986
_diffrn_measurement_device_type 'Rigaku SCXmini'
_diffrn_measurement_method '\w scans'
_diffrn_radiation_monochromator graphite
_diffrn_radiation_source 'fine-focus sealed tube'
_diffrn_radiation_type MoK\a
_diffrn_radiation_wavelength 0.71073
_diffrn_reflns_av_R_equivalents 0.1046
_diffrn_reflns_av_sigmaI/netI 0.1341
_diffrn_reflns_limit_h_max 13
_diffrn_reflns_limit_h_min -12
_diffrn_reflns_limit_k_max 31
_diffrn_reflns_limit_k_min -38
_diffrn_reflns_limit_l_max 14
_diffrn_reflns_limit_l_min -14
_diffrn_reflns_number 20257
_diffrn_reflns_theta_full 27.48
_diffrn_reflns_theta_max 27.48
_diffrn_reflns_theta_min 3.18
_diffrn_standards_decay_% 0
_diffrn_standards_interval_count 180
_diffrn_standards_interval_time 9
_diffrn_standards_number 3
_exptl_absorpt_coefficient_mu 1.681
_exptl_absorpt_correction_T_max 0.7298
_exptl_absorpt_correction_T_min 0.7298
_exptl_absorpt_correction_type multi-scan
_exptl_absorpt_process_details
;
(CrystalClear; Rigaku, 2005)
;
_exptl_crystal_colour colourless
_exptl_crystal_density_diffrn 1.798
_exptl_crystal_density_method 'not measured'
_exptl_crystal_description block
_exptl_crystal_F_000 1736
_exptl_crystal_size_max 0.20
_exptl_crystal_size_mid 0.20
_exptl_crystal_size_min 0.20
_refine_diff_density_max 0.585
_refine_diff_density_min -0.641
_refine_ls_extinction_coef 0.0819(12)
_refine_ls_extinction_method
;
SHELXL97 (Sheldrick, 2008)
;
_refine_ls_goodness_of_fit_ref 1.062
_refine_ls_hydrogen_treatment constr
_refine_ls_matrix_type full
_refine_ls_number_parameters 393
_refine_ls_number_reflns 7320
_refine_ls_number_restraints 0
_refine_ls_restrained_S_all 1.062
_refine_ls_R_factor_all 0.1534
_refine_ls_R_factor_gt 0.0708
_refine_ls_shift/su_max 0.000
_refine_ls_shift/su_mean 0.000
_refine_ls_structure_factor_coef Fsqd
_refine_ls_weighting_details 'calc w=1/[\s^2^(Fo^2^)+(0.0208P)^2^+1.2625P] where P=(Fo^2^+2Fc^2^)/3'
_refine_ls_weighting_scheme calc
_refine_ls_wR_factor_gt 0.0928
_refine_ls_wR_factor_ref 0.1106
_reflns_number_gt 3882
_reflns_number_total 7320
_reflns_threshold_expression I>2sigma(I)
_cod_data_source_file yo3008sup1.cif
_cod_data_source_block I
_cod_original_cell_volume 3237.9(11)
_cod_original_sg_symbol_H-M 'P 21/c'
_cod_database_code 2019991
_cod_database_fobs_code 2019991

loop_
_symmetry_equiv_pos_as_xyz
'x, y, z'
'-x, y+1/2, -z+1/2'
'-x, -y, -z'
'x, -y-1/2, z-1/2'

loop_
_atom_site_type_symbol
_atom_site_label
_atom_site_fract_x
_atom_site_fract_y
_atom_site_fract_z
_atom_site_U_iso_or_equiv
_atom_site_adp_type
_atom_site_calc_flag
_atom_site_refinement_flags
_atom_site_occupancy
_atom_site_symmetry_multiplicity
Cd Cd1 0.51914(5) 0.041738(18) 0.75495(4) 0.04176(17) Uani d . 1 1
Cd Cd2 0.94922(6) 0.255263(17) 0.56172(4) 0.04225(17) Uani d . 1 1
S S5 1.1785(2) 0.28037(7) 0.46280(18) 0.0567(6) Uani d . 1 1
S S3 0.7662(2) 0.30422(7) 0.41403(16) 0.0532(6) Uani d . 1 1
S S1 0.7043(2) -0.01086(7) 0.67081(17) 0.0544(6) Uani d . 1 1
S S4 0.9538(2) 0.33571(7) 0.68868(17) 0.0556(6) Uani d . 1 1
S S2 0.6891(2) 0.06062(7) 0.95530(18) 0.0582(6) Uani d . 1 1
C C11 0.6415(7) 0.0243(3) 1.0555(7) 0.047(2) Uani d . 1 1
C C10 0.6493(7) -0.0218(2) 0.5270(7) 0.0409(19) Uani d . 1 1
O O3 0.9978(5) 0.02235(16) 0.8686(4) 0.0461(13) Uani d . 1 1
N N5 1.0248(6) 0.09758(18) 0.7348(5) 0.0400(15) Uani d . 1 1
O O1 0.5522(5) 0.11346(17) 0.6792(5) 0.0615(15) Uani d . 1 1
N N6 0.8406(6) 0.07528(19) 0.3917(5) 0.0427(15) Uani d . 1 1
N N3 0.3829(6) 0.0295(2) 0.5737(6) 0.0550(19) Uani d . 1 1
N N1 0.4138(6) 0.18172(19) 0.5431(5) 0.0423(15) Uani d . 1 1
C C23 1.1212(7) 0.2791(2) 0.3182(7) 0.0422(19) Uani d . 1 1
N N7 0.9259(7) 0.19719(19) 0.4235(6) 0.058(2) Uani d . 1 1
C C21 0.7736(7) 0.2815(2) 0.2773(6) 0.0391(18) Uani d . 1 1
C C14 0.9012(7) 0.0841(2) 0.5000(6) 0.0329(16) Uani d . 1 1
C C5 0.3119(7) 0.1592(3) 0.4806(7) 0.055(2) Uani d . 1 1
H H5 0.2407 0.1491 0.5225 0.066 Uiso calc R 1 1
C C18 1.0495(7) 0.0544(2) 0.9219(6) 0.0372(17) Uani d . 1 1
O O2 0.3833(5) 0.11245(18) 0.7918(4) 0.0594(15) Uani d . 1 1
N N2 0.4255(6) 0.1540(2) 0.1749(6) 0.0503(17) Uani d . 1 1
N N8 0.7729(6) 0.2325(2) 0.6798(5) 0.0499(17) Uani d . 1 1
C C22 0.9376(7) 0.3155(2) 0.8274(7) 0.0418(19) Uani d . 1 1
N N4 0.3894(7) 0.0003(2) 0.8721(6) 0.067(2) Uani d . 1 1
C C13 1.0352(6) 0.0712(2) 0.5340(6) 0.0360(17) Uani d . 1 1
H H13 1.0860 0.0582 0.4759 0.043 Uiso calc R 1 1
C C2 0.5148(7) 0.1921(2) 0.3589(7) 0.0459(19) Uani d . 1 1
H H2 0.5812 0.2059 0.3173 0.055 Uiso calc R 1 1
C C3 0.4159(7) 0.1656(2) 0.2934(7) 0.0392(18) Uani d . 1 1
C C12 1.0906(7) 0.0775(2) 0.6498(6) 0.0407(18) Uani d . 1 1
H H12 1.1773 0.0675 0.6700 0.049 Uiso calc R 1 1
C C15 0.8366(7) 0.1062(2) 0.5929(7) 0.0447(19) Uani d . 1 1
H H15 0.7501 0.1170 0.5756 0.054 Uiso calc R 1 1
O O4 1.0872(6) 0.05409(16) 1.0398(4) 0.0576(15) Uani d . 1 1
H H4 1.0718 0.0291 1.0684 0.086 Uiso calc R 1 1
C C17 1.0794(8) 0.0986(2) 0.8622(6) 0.049(2) Uani d . 1 1
H H17A 1.0396 0.1234 0.9049 0.059 Uiso calc R 1 1
H H17B 1.1752 0.1035 0.8661 0.059 Uiso calc R 1 1
C C20 0.7022(7) 0.0894(3) 0.3592(7) 0.063(2) Uani d . 1 1
H H20A 0.6456 0.0775 0.4181 0.094 Uiso calc R 1 1
H H20B 0.6733 0.0780 0.2795 0.094 Uiso calc R 1 1
H H20C 0.6970 0.1219 0.3588 0.094 Uiso calc R 1 1
N N9 1.0867(7) 0.2201(2) 0.7154(6) 0.062(2) Uani d . 1 1
C C16 0.8971(8) 0.1121(2) 0.7060(6) 0.044(2) Uani d . 1 1
H H16 0.8510 0.1264 0.7654 0.053 Uiso calc R 1 1
C C7 0.4553(7) 0.1312(3) 0.7228(6) 0.0386(18) Uani d . 1 1
C C6 0.4211(8) 0.1804(2) 0.6787(6) 0.051(2) Uani d . 1 1
H H6A 0.3361 0.1896 0.7071 0.061 Uiso calc R 1 1
H H6B 0.4893 0.2012 0.7122 0.061 Uiso calc R 1 1
C C1 0.5142(7) 0.1977(2) 0.4827(7) 0.048(2) Uani d . 1 1
H H1 0.5845 0.2129 0.5253 0.058 Uiso calc R 1 1
C C8 0.5284(8) 0.1722(3) 0.1015(7) 0.072(3) Uani d . 1 1
H H8A 0.4951 0.1731 0.0171 0.108 Uiso calc R 1 1
H H8B 0.6063 0.1533 0.1107 0.108 Uiso calc R 1 1
H H8C 0.5515 0.2024 0.1288 0.108 Uiso calc R 1 1
C C9 0.3330(8) 0.1209(3) 0.1148(7) 0.072(3) Uani d . 1 1
H H9A 0.3432 0.0922 0.1561 0.108 Uiso calc R 1 1
H H9B 0.3523 0.1173 0.0310 0.108 Uiso calc R 1 1
H H9C 0.2428 0.1314 0.1179 0.108 Uiso calc R 1 1
C C19 0.9057(8) 0.0497(2) 0.2990(6) 0.057(2) Uani d . 1 1
H H19A 0.9856 0.0651 0.2799 0.086 Uiso calc R 1 1
H H19B 0.8461 0.0471 0.2264 0.086 Uiso calc R 1 1
H H19C 0.9282 0.0199 0.3297 0.086 Uiso calc R 1 1
C C4 0.3113(8) 0.1513(3) 0.3615(7) 0.063(2) Uani d . 1 1
H H4A 0.2394 0.1359 0.3222 0.076 Uiso calc R 1 1

loop_
_atom_site_aniso_label
_atom_site_aniso_U_11
_atom_site_aniso_U_22
_atom_site_aniso_U_33
_atom_site_aniso_U_12
_atom_site_aniso_U_13
_atom_site_aniso_U_23
Cd1 0.0403(3) 0.0544(4) 0.0309(3) 0.0051(3) 0.0047(2) 0.0025(3)
Cd2 0.0531(4) 0.0447(3) 0.0301(3) -0.0018(3) 0.0104(3) 0.0000(3)
S5 0.0506(14) 0.0734(15) 0.0462(12) -0.0063(12) 0.0051(11) -0.0013(11)
S3 0.0717(16) 0.0585(13) 0.0316(11) 0.0129(12) 0.0177(10) 0.0005(10)
S1 0.0514(13) 0.0723(15) 0.0373(11) 0.0265(12) -0.0097(10) -0.0119(11)
S4 0.0853(17) 0.0441(12) 0.0388(12) -0.0061(12) 0.0135(11) 0.0010(10)
S2 0.0507(14) 0.0789(16) 0.0438(12) -0.0205(12) -0.0029(10) 0.0098(11)
C11 0.036(5) 0.069(6) 0.033(5) -0.008(4) -0.008(4) -0.013(4)
C10 0.030(4) 0.036(4) 0.057(5) 0.008(3) 0.005(4) -0.001(4)
O3 0.058(4) 0.046(3) 0.034(3) -0.009(3) 0.000(3) -0.007(2)
N5 0.051(4) 0.034(3) 0.037(4) -0.003(3) 0.017(3) -0.005(3)
O1 0.052(4) 0.061(4) 0.074(4) 0.018(3) 0.022(3) 0.012(3)
N6 0.038(4) 0.046(4) 0.045(4) 0.006(3) 0.005(3) -0.003(3)
N3 0.033(4) 0.084(5) 0.047(4) 0.008(3) 0.001(3) -0.012(4)
N1 0.044(4) 0.043(4) 0.041(4) 0.005(3) 0.008(3) 0.003(3)
C23 0.039(5) 0.041(4) 0.049(5) -0.012(4) 0.021(4) 0.000(4)
N7 0.094(6) 0.040(4) 0.040(4) -0.016(4) 0.010(4) -0.001(3)
C21 0.039(5) 0.037(4) 0.041(4) 0.001(4) 0.002(4) 0.013(4)
C14 0.037(4) 0.025(4) 0.038(4) 0.003(3) 0.010(4) 0.006(3)
C5 0.029(5) 0.087(6) 0.050(5) -0.010(4) 0.012(4) 0.009(5)
C18 0.034(4) 0.048(5) 0.030(4) -0.006(4) 0.010(3) -0.014(4)
O2 0.050(4) 0.074(4) 0.057(4) -0.006(3) 0.020(3) 0.006(3)
N2 0.049(4) 0.055(4) 0.046(4) -0.007(3) -0.002(4) 0.008(3)
N8 0.061(5) 0.066(4) 0.024(3) -0.004(4) 0.005(3) -0.001(3)
C22 0.044(5) 0.039(4) 0.043(5) 0.008(4) 0.004(4) -0.013(4)
N4 0.057(5) 0.099(6) 0.044(4) -0.029(4) 0.002(4) 0.012(4)
C13 0.031(4) 0.044(4) 0.035(4) 0.010(3) 0.015(3) 0.000(4)
C2 0.043(5) 0.051(5) 0.045(5) -0.006(4) 0.011(4) 0.006(4)
C3 0.032(4) 0.038(4) 0.046(5) -0.001(4) -0.005(4) 0.009(4)
C12 0.033(5) 0.049(5) 0.041(5) 0.003(4) 0.010(4) 0.000(4)
C15 0.036(5) 0.049(5) 0.051(5) 0.013(4) 0.020(4) 0.000(4)
O4 0.089(4) 0.051(3) 0.033(3) -0.024(3) 0.001(3) -0.004(2)
C17 0.064(6) 0.051(5) 0.033(4) -0.018(4) 0.006(4) -0.015(4)
C20 0.051(6) 0.066(6) 0.069(6) 0.007(5) -0.007(5) -0.002(5)
N9 0.061(5) 0.078(5) 0.046(4) 0.014(4) 0.005(4) 0.007(4)
C16 0.064(6) 0.034(4) 0.040(5) 0.014(4) 0.032(4) 0.001(4)
C7 0.021(4) 0.063(5) 0.032(4) -0.005(4) 0.002(3) -0.004(4)
C6 0.059(6) 0.054(5) 0.042(5) 0.008(4) 0.012(4) -0.014(4)
C1 0.037(5) 0.047(5) 0.060(5) -0.013(4) 0.001(4) 0.005(4)
C8 0.071(6) 0.085(7) 0.063(6) -0.012(5) 0.028(5) 0.008(5)
C9 0.082(7) 0.082(6) 0.050(5) -0.029(6) -0.012(5) 0.002(5)
C19 0.067(6) 0.067(6) 0.035(4) 0.011(5) -0.007(4) -0.019(4)
C4 0.048(6) 0.092(7) 0.050(6) -0.019(5) 0.006(5) 0.015(5)

loop_
_atom_type_symbol
_atom_type_description
_atom_type_scat_dispersion_real
_atom_type_scat_dispersion_imag
_atom_type_scat_source
C C 0.0033 0.0016 'International Tables Vol C Tables 4.2.6.8 and 6.1.1.4'
H H 0.0000 0.0000 'International Tables Vol C Tables 4.2.6.8 and 6.1.1.4'
N N 0.0061 0.0033 'International Tables Vol C Tables 4.2.6.8 and 6.1.1.4'
O O 0.0106 0.0060 'International Tables Vol C Tables 4.2.6.8 and 6.1.1.4'
S S 0.1246 0.1234 'International Tables Vol C Tables 4.2.6.8 and 6.1.1.4'
Cd Cd -0.8075 1.2024 'International Tables Vol C Tables 4.2.6.8 and 6.1.1.4'

loop_
_geom_angle_atom_site_label_1
_geom_angle_atom_site_label_2
_geom_angle_atom_site_label_3
_geom_angle_site_symmetry_1
_geom_angle
_geom_angle_publ_flag
N4 Cd1 O1 . 143.7(2) y
N4 Cd1 N3 . 94.3(2) y
O1 Cd1 N3 . 85.8(2) y
N4 Cd1 O2 . 90.7(2) y
O1 Cd1 O2 . 53.04(16) y
N3 Cd1 O2 . 88.68(19) y
N4 Cd1 S1 . 109.5(2) y
O1 Cd1 S1 . 106.72(14) y
N3 Cd1 S1 . 89.58(15) y
O2 Cd1 S1 . 159.76(13) y
N4 Cd1 S2 . 90.27(16) y
O1 Cd1 S2 . 90.23(14) ?
N3 Cd1 S2 . 175.42(17) y
O2 Cd1 S2 . 90.78(12) ?
S1 Cd1 S2 . 89.36(7) ?
N7 Cd2 N9 . 99.7(2) ?
N7 Cd2 N8 . 96.2(2) y
N9 Cd2 N8 . 84.5(2) y
N7 Cd2 S5 . 89.13(18) ?
N9 Cd2 S5 . 86.47(18) y
N8 Cd2 S5 . 170.17(14) ?
N7 Cd2 S4 . 168.13(16) y
N9 Cd2 S4 . 91.89(17) y
N8 Cd2 S4 . 87.16(15) ?
S5 Cd2 S4 . 89.23(7) ?
N7 Cd2 S3 . 88.55(17) y
N9 Cd2 S3 . 169.80(17) y
N8 Cd2 S3 . 88.70(15) ?
S5 Cd2 S3 . 99.69(6) ?
S4 Cd2 S3 . 80.14(6) ?
C23 S5 Cd2 . 97.8(3) ?
C21 S3 Cd2 . 104.2(2) ?
C10 S1 Cd1 . 104.9(2) ?
C22 S4 Cd2 . 98.9(2) ?
C11 S2 Cd1 . 102.1(2) ?
N4 C11 S2 3_657 177.9(7) ?
N3 C10 S1 3_656 177.0(7) ?
C12 N5 C16 . 119.3(6) ?
C12 N5 C17 . 120.9(6) ?
C16 N5 C17 . 119.3(6) ?
C7 O1 Cd1 . 96.3(5) ?
C14 N6 C19 . 122.0(6) ?
C14 N6 C20 . 121.6(6) ?
C19 N6 C20 . 116.4(6) ?
C10 N3 Cd1 3_656 160.8(6) ?
C1 N1 C5 . 119.3(6) ?
C1 N1 C6 . 121.9(6) ?
C5 N1 C6 . 117.9(6) ?
N9 C23 S5 4_565 176.1(7) ?
C22 N7 Cd2 4_565 148.3(6) ?
N8 C21 S3 4_565 176.0(7) ?
N6 C14 C15 . 122.5(7) ?
N6 C14 C13 . 123.0(6) ?
C15 C14 C13 . 114.5(6) ?
C4 C5 N1 . 121.8(7) ?
C4 C5 H5 . 119.1 ?
N1 C5 H5 . 119.1 ?
O3 C18 O4 . 123.3(7) ?
O3 C18 C17 . 124.3(6) ?
O4 C18 C17 . 112.4(6) ?
C7 O2 Cd1 . 85.5(5) ?
C3 N2 C8 . 122.8(6) ?
C3 N2 C9 . 120.6(6) ?
C8 N2 C9 . 116.6(6) ?
C21 N8 Cd2 4_566 131.5(6) ?
N7 C22 S4 4_566 178.1(7) ?
C11 N4 Cd1 3_657 160.7(7) ?
C12 C13 C14 . 121.2(6) ?
C12 C13 H13 . 119.4 ?
C14 C13 H13 . 119.4 ?
C1 C2 C3 . 120.8(7) ?
C1 C2 H2 . 119.6 ?
C3 C2 H2 . 119.6 ?
N2 C3 C4 . 123.3(7) ?
N2 C3 C2 . 121.8(7) ?
C4 C3 C2 . 114.9(7) ?
N5 C12 C13 . 122.0(6) ?
N5 C12 H12 . 119.0 ?
C13 C12 H12 . 119.0 ?
C16 C15 C14 . 121.7(7) ?
C16 C15 H15 . 119.2 ?
C14 C15 H15 . 119.2 ?
C18 O4 H4 . 109.5 ?
N5 C17 C18 . 109.0(5) ?
N5 C17 H17A . 109.9 ?
C18 C17 H17A . 109.9 ?
N5 C17 H17B . 109.9 ?
C18 C17 H17B . 109.9 ?
H17A C17 H17B . 108.3 ?
N6 C20 H20A . 109.5 ?
N6 C20 H20B . 109.5 ?
H20A C20 H20B . 109.5 ?
N6 C20 H20C . 109.5 ?
H20A C20 H20C . 109.5 ?
H20B C20 H20C . 109.5 ?
C23 N9 Cd2 4_566 144.2(6) ?
C15 C16 N5 . 121.2(6) ?
C15 C16 H16 . 119.4 ?
N5 C16 H16 . 119.4 ?
O2 C7 O1 . 124.9(8) ?
O2 C7 C6 . 119.2(7) ?
O1 C7 C6 . 115.8(7) ?
N1 C6 C7 . 109.1(5) ?
N1 C6 H6A . 109.9 ?
C7 C6 H6A . 109.9 ?
N1 C6 H6B . 109.9 ?
C7 C6 H6B . 109.9 ?
H6A C6 H6B . 108.3 ?
N1 C1 C2 . 120.8(7) ?
N1 C1 H1 . 119.6 ?
C2 C1 H1 . 119.6 ?
N2 C8 H8A . 109.5 ?
N2 C8 H8B . 109.5 ?
H8A C8 H8B . 109.5 ?
N2 C8 H8C . 109.5 ?
H8A C8 H8C . 109.5 ?
H8B C8 H8C . 109.5 ?
N2 C9 H9A . 109.5 ?
N2 C9 H9B . 109.5 ?
H9A C9 H9B . 109.5 ?
N2 C9 H9C . 109.5 ?
H9A C9 H9C . 109.5 ?
H9B C9 H9C . 109.5 ?
N6 C19 H19A . 109.5 ?
N6 C19 H19B . 109.5 ?
H19A C19 H19B . 109.5 ?
N6 C19 H19C . 109.5 ?
H19A C19 H19C . 109.5 ?
H19B C19 H19C . 109.5 ?
C5 C4 C3 . 121.8(8) ?
C5 C4 H4A . 119.1 ?
C3 C4 H4A . 119.1 ?

loop_
_geom_bond_atom_site_label_1
_geom_bond_atom_site_label_2
_geom_bond_site_symmetry_2
_geom_bond_distance
_geom_bond_publ_flag
Cd1 N4 . 2.260(7) y
Cd1 O1 . 2.306(5) y
Cd1 N3 . 2.349(6) y
Cd1 O2 . 2.542(5) y
Cd1 S1 . 2.643(2) y
Cd1 S2 . 2.730(2) y
Cd2 N7 . 2.287(6) y
Cd2 N9 . 2.335(6) y
Cd2 N8 . 2.372(6) y
Cd2 S5 . 2.724(2) y
Cd2 S4 . 2.750(2) y
Cd2 S3 . 2.759(2) y
S5 C23 . 1.643(8) ?
S3 C21 . 1.649(7) ?
S1 C10 . 1.661(8) ?
S4 C22 . 1.654(8) ?
S2 C11 . 1.633(8) ?
C11 N4 3_657 1.138(8) ?
C10 N3 3_656 1.148(8) ?
O3 C18 . 1.206(7) ?
N5 C12 . 1.325(8) ?
N5 C16 . 1.365(8) ?
N5 C17 . 1.460(7) ?
O1 C7 . 1.234(8) ?
N6 C14 . 1.316(8) ?
N6 C19 . 1.463(8) ?
N6 C20 . 1.467(8) ?
N3 C10 3_656 1.148(8) ?
N1 C1 . 1.336(8) ?
N1 C5 . 1.359(8) ?
N1 C6 . 1.483(8) ?
C23 N9 4_565 1.153(8) ?
N7 C22 4_565 1.133(8) ?
C21 N8 4_565 1.146(8) ?
C14 C15 . 1.410(8) ?
C14 C13 . 1.419(8) ?
C5 C4 . 1.326(9) ?
C5 H5 . 0.9300 ?
C18 O4 . 1.318(7) ?
C18 C17 . 1.502(9) ?
O2 C7 . 1.220(8) ?
N2 C3 . 1.354(8) ?
N2 C8 . 1.462(9) ?
N2 C9 . 1.468(8) ?
N8 C21 4_566 1.146(8) ?
C22 N7 4_566 1.133(8) ?
N4 C11 3_657 1.138(8) ?
C13 C12 . 1.357(8) ?
C13 H13 . 0.9300 ?
C2 C1 . 1.369(9) ?
C2 C3 . 1.414(9) ?
C2 H2 . 0.9300 ?
C3 C4 . 1.403(9) ?
C12 H12 . 0.9300 ?
C15 C16 . 1.348(9) ?
C15 H15 . 0.9300 ?
O4 H4 . 0.8200 ?
C17 H17A . 0.9700 ?
C17 H17B . 0.9700 ?
C20 H20A . 0.9600 ?
C20 H20B . 0.9600 ?
C20 H20C . 0.9600 ?
N9 C23 4_566 1.153(8) ?
C16 H16 . 0.9300 ?
C7 C6 . 1.559(9) ?
C6 H6A . 0.9700 ?
C6 H6B . 0.9700 ?
C1 H1 . 0.9300 ?
C8 H8A . 0.9600 ?
C8 H8B . 0.9600 ?
C8 H8C . 0.9600 ?
C9 H9A . 0.9600 ?
C9 H9B . 0.9600 ?
C9 H9C . 0.9600 ?
C19 H19A . 0.9600 ?
C19 H19B . 0.9600 ?
C19 H19C . 0.9600 ?
C4 H4A . 0.9300 ?

loop_
_geom_hbond_atom_site_label_D
_geom_hbond_atom_site_label_H
_geom_hbond_atom_site_label_A
_geom_hbond_site_symmetry_A
_geom_hbond_distance_DH
_geom_hbond_distance_HA
_geom_hbond_distance_DA
_geom_hbond_angle_DHA
O4 H4 O3 3_757 0.82 1.83 2.638(6) 168.2
C16 H16 S3 4_566 0.93 2.79 3.674(7) 159.0
C17 H17B O2 1_655 0.97 2.32 3.233(9) 157.0
C1 H1 N8 . 0.93 2.50 3.403(9) 162.5
C15 H15 O1 . 0.93 2.37 3.088(9) 133.9

loop_
_geom_torsion_atom_site_label_1
_geom_torsion_atom_site_label_2
_geom_torsion_atom_site_label_3
_geom_torsion_atom_site_label_4
_geom_torsion_site_symmetry_4
_geom_torsion
N7 Cd2 S5 C23 . 47.9(3)
N9 Cd2 S5 C23 . 147.8(3)
N8 Cd2 S5 C23 . 171.3(9)
S4 Cd2 S5 C23 . -120.3(3)
S3 Cd2 S5 C23 . -40.4(3)
N7 Cd2 S3 C21 . -23.2(3)
N9 Cd2 S3 C21 . -167.8(10)
N8 Cd2 S3 C21 . -119.5(3)
S5 Cd2 S3 C21 . 65.7(3)
S4 Cd2 S3 C21 . 153.2(3)
N4 Cd1 S1 C10 . 101.8(3)
O1 Cd1 S1 C10 . -78.1(3)
N3 Cd1 S1 C10 . 7.4(3)
O2 Cd1 S1 C10 . -77.7(4)
S2 Cd1 S1 C10 . -168.2(3)
N7 Cd2 S4 C22 . 149.4(9)
N9 Cd2 S4 C22 . -42.0(3)
N8 Cd2 S4 C22 . 42.4(3)
S5 Cd2 S4 C22 . -128.5(3)
S3 Cd2 S4 C22 . 131.6(3)
N4 Cd1 S2 C11 . 13.5(3)
O1 Cd1 S2 C11 . 157.2(3)
N3 Cd1 S2 C11 . -173(2)
O2 Cd1 S2 C11 . 104.2(3)
S1 Cd1 S2 C11 . -96.1(3)
Cd1 S2 C11 N4 3_657 -17E1(2)
Cd1 S1 C10 N3 3_656 148(13)
N4 Cd1 O1 C7 . -2.9(6)
N3 Cd1 O1 C7 . 88.7(4)
O2 Cd1 O1 C7 . -2.8(4)
S1 Cd1 O1 C7 . 177.0(4)
S2 Cd1 O1 C7 . -93.6(4)
N4 Cd1 N3 C10 3_656 -136.8(19)
O1 Cd1 N3 C10 3_656 79.6(19)
O2 Cd1 N3 C10 3_656 132.6(19)
S1 Cd1 N3 C10 3_656 -27.2(19)
S2 Cd1 N3 C10 3_656 49(3)
Cd2 S5 C23 N9 4_565 158(12)
N9 Cd2 N7 C22 4_565 -123.0(13)
N8 Cd2 N7 C22 4_565 151.5(13)
S5 Cd2 N7 C22 4_565 -36.7(13)
S4 Cd2 N7 C22 4_565 45.4(19)
S3 Cd2 N7 C22 4_565 63.0(13)
Cd2 S3 C21 N8 4_565 18E1(10)
C19 N6 C14 C15 . -175.8(6)
C20 N6 C14 C15 . 2.1(10)
C19 N6 C14 C13 . 2.5(10)
C20 N6 C14 C13 . -179.6(6)
C1 N1 C5 C4 . 2.3(11)
C6 N1 C5 C4 . -167.0(7)
N4 Cd1 O2 C7 . -177.2(4)
O1 Cd1 O2 C7 . 2.9(4)
N3 Cd1 O2 C7 . -82.9(4)
S1 Cd1 O2 C7 . 2.3(6)
S2 Cd1 O2 C7 . 92.6(4)
N7 Cd2 N8 C21 4_566 111.1(7)
N9 Cd2 N8 C21 4_566 11.8(7)
S5 Cd2 N8 C21 4_566 -11.7(15)
S4 Cd2 N8 C21 4_566 -80.3(7)
S3 Cd2 N8 C21 4_566 -160.5(7)
Cd2 S4 C22 N7 4_566 -17E1(2)
O1 Cd1 N4 C11 3_657 -132(2)
N3 Cd1 N4 C11 3_657 139(2)
O2 Cd1 N4 C11 3_657 -132(2)
S1 Cd1 N4 C11 3_657 48(2)
S2 Cd1 N4 C11 3_657 -41(2)
N6 C14 C13 C12 . -174.4(6)
C15 C14 C13 C12 . 4.1(9)
C8 N2 C3 C4 . 174.5(7)
C9 N2 C3 C4 . -7.2(10)
C8 N2 C3 C2 . -7.8(10)
C9 N2 C3 C2 . 170.5(7)
C1 C2 C3 N2 . -170.0(7)
C1 C2 C3 C4 . 7.9(10)
C16 N5 C12 C13 . 0.5(10)
C17 N5 C12 C13 . 171.8(6)
C14 C13 C12 N5 . -2.8(10)
N6 C14 C15 C16 . 175.2(6)
C13 C14 C15 C16 . -3.2(10)
C12 N5 C17 C18 . -81.4(8)
C16 N5 C17 C18 . 89.9(7)
O3 C18 C17 N5 . 5.2(10)
O4 C18 C17 N5 . -175.2(6)
N7 Cd2 N9 C23 4_566 -157.5(11)
N8 Cd2 N9 C23 4_566 -62.1(11)
S5 Cd2 N9 C23 4_566 114.0(11)
S4 Cd2 N9 C23 4_566 24.9(11)
S3 Cd2 N9 C23 4_566 -14(2)
C14 C15 C16 N5 . 1.1(11)
C12 N5 C16 C15 . 0.4(10)
C17 N5 C16 C15 . -171.1(6)
Cd1 O2 C7 O1 . -5.2(7)
Cd1 O2 C7 C6 . 171.3(6)
Cd1 O1 C7 O2 . 5.8(8)
Cd1 O1 C7 C6 . -170.9(5)
C1 N1 C6 C7 . -101.0(8)
C5 N1 C6 C7 . 68.0(8)
O2 C7 C6 N1 . -126.4(7)
O1 C7 C6 N1 . 50.4(8)
C5 N1 C1 C2 . 0.6(10)
C6 N1 C1 C2 . 169.5(6)
C3 C2 C1 N1 . -5.9(11)
N1 C5 C4 C3 . 0.2(13)
N2 C3 C4 C5 . 172.7(8)
C2 C3 C4 C5 . -5.2(11)
